data_2015464
loop_
_publ_author_name
'Korlyukov, Alexander A.'
'Komissarov, Eugene A.'
'Alekseev, Nikolay V.'
'Pavlov, Konstantin V.'
'Krivolapova, Olga V.'
'Lachtin, Valentin G.'

_publ_section_title
;
 Two germatranes with bulky substituents
;
_journal_coeditor_code SQ3019
_journal_issue 7
_journal_name_full 'Acta Crystallographica Section C'
_journal_page_first m303
_journal_page_last m305
_journal_paper_doi 10.1107/S0108270106019317
_journal_volume 62
_journal_year 2006
_chemical_formula_iupac '[Ge (C6 H12 N O3) (C8 H14 N O2)]'
_chemical_formula_moiety 'C14 H26 Ge N2 O5'
_chemical_formula_sum 'C14 H26 Ge N2 O5'
_chemical_formula_weight 374.96
_chemical_name_common '[(germatran-1-yl)methyl] N-cyclohexylcarbamate'
_chemical_name_systematic
;
(2,8,9-trioxa-5-aza-1-germabicyclo[3.3.3]undecan-1-yl)methyl
N-cyclohexylcarbamate
;
_space_group_IT_number 14
_symmetry_cell_setting monoclinic
_symmetry_space_group_name_Hall '-P 2ybc'
_symmetry_space_group_name_H-M 'P 1 21/c 1'
_atom_sites_solution_hydrogens geom
_atom_sites_solution_primary direct
_atom_sites_solution_secondary difmap
_audit_creation_method 'from SHELXL97 CIF and IUCr SHELXL97-template'
_cell_angle_alpha 90.00
_cell_angle_beta 97.740(3)
_cell_angle_gamma 90.00
_cell_formula_units_Z 4
_cell_length_a 9.4398(13)
_cell_length_b 16.690(2)
_cell_length_c 10.3361(16)
_cell_measurement_reflns_used 759
_cell_measurement_temperature 120(2)
_cell_measurement_theta_max 29.21
_cell_measurement_theta_min 2.33
_cell_volume 1613.6(4)
_computing_cell_refinement 'SAINT-Plus (Bruker, 1998)'
_computing_data_collection 'SMART (Bruker, 1998)'
_computing_data_reduction SAINT-Plus
_computing_molecular_graphics SHELXTL
_computing_publication_material SHELXTL
_computing_structure_refinement SHELXTL
_computing_structure_solution 'SHELXTL (Sheldrick, 1998)'
_diffrn_ambient_temperature 120(2)
_diffrn_measured_fraction_theta_full 0.981
_diffrn_measured_fraction_theta_max 0.981
_diffrn_measurement_device_type 'Bruker Smart CCD 1000 area-detector'
_diffrn_measurement_method '\f and \w'
_diffrn_radiation_monochromator graphite
_diffrn_radiation_source 'fine-focus sealed tube'
_diffrn_radiation_type MoK\a
_diffrn_radiation_wavelength 0.71073
_diffrn_reflns_av_R_equivalents 0.0476
_diffrn_reflns_av_sigmaI/netI 0.0731
_diffrn_reflns_limit_h_max 11
_diffrn_reflns_limit_h_min -12
_diffrn_reflns_limit_k_max 20
_diffrn_reflns_limit_k_min -21
_diffrn_reflns_limit_l_max 13
_diffrn_reflns_limit_l_min -13
_diffrn_reflns_number 8957
_diffrn_reflns_theta_full 27.10
_diffrn_reflns_theta_max 27.10
_diffrn_reflns_theta_min 2.44
_diffrn_standards_decay_% 0
_diffrn_standards_number 0
_exptl_absorpt_coefficient_mu 1.923
_exptl_absorpt_correction_T_max 0.9446
_exptl_absorpt_correction_T_min 0.6996
_exptl_absorpt_correction_type multi-scan
_exptl_absorpt_process_details '(SADABS; Sheldrick, 1998)'
_exptl_crystal_colour colourless
_exptl_crystal_density_diffrn 1.543
_exptl_crystal_density_method 'not measured'
_exptl_crystal_description plate
_exptl_crystal_F_000 784
_exptl_crystal_size_max 0.20
_exptl_crystal_size_mid 0.10
_exptl_crystal_size_min 0.03
_refine_diff_density_max 1.533
_refine_diff_density_min -0.388
_refine_ls_extinction_method none
_refine_ls_goodness_of_fit_ref 1.050
_refine_ls_hydrogen_treatment constr
_refine_ls_matrix_type full
_refine_ls_number_parameters 199
_refine_ls_number_reflns 3487
_refine_ls_number_restraints 0
_refine_ls_restrained_S_all 1.050
_refine_ls_R_factor_all 0.0751
_refine_ls_R_factor_gt 0.0472
_refine_ls_shift/su_max 0.001
_refine_ls_shift/su_mean 0.000
_refine_ls_structure_factor_coef Fsqd
_refine_ls_weighting_details 'calc w = 1/[\s^2^(Fo^2^)+(0.0462P)^2^] where P=(Fo^2^+2Fc^2^)/3'
_refine_ls_weighting_scheme calc
_refine_ls_wR_factor_gt 0.1009
_refine_ls_wR_factor_ref 0.1079
_reflns_number_gt 2310
_reflns_number_total 3487
_reflns_threshold_expression I>2\s(I)
_cod_data_source_file sq3019.cif
_cod_data_source_block II
_cod_depositor_comments
;
The following automatic conversions were performed:
'_symmetry_cell_setting' value 'Monoclinic' changed to 'monoclinic'
according to '/home/saulius/struct/CIF-dictionaries/cif_core.dic'
dictionary named 'cif_core.dic' version 2.4.1 from 2010-06-29.

Automatic conversion script
Id: cif_fix_enum 1527 2010-12-29 10:47:43Z saulius 

The following automatic conversions were performed:

'_symmetry_cell_setting' value 'Monoclinic' changed to 'monoclinic'
according to /home/saulius/struct/CIF-dictionaries/cif_core.dic
dictionary named 'cif_core.dic' version 2.4.1 from 2010-06-29.

Automatic conversion script
Id: cif_fix_values 1715 2011-07-08 13:25:40Z adriana 
;
_cod_original_sg_symbol_H-M 'P 21/c'
_cod_database_code 2015464
_cod_database_fobs_code 2015464

loop_
_symmetry_equiv_pos_as_xyz
'x, y, z'
'-x, y+1/2, -z+1/2'
'-x, -y, -z'
'x, -y-1/2, z-1/2'

loop_
_atom_site_type_symbol
_atom_site_label
_atom_site_fract_x
_atom_site_fract_y
_atom_site_fract_z
_atom_site_U_iso_or_equiv
_atom_site_adp_type
_atom_site_calc_flag
_atom_site_refinement_flags
_atom_site_occupancy
Ge Ge1 0.39838(4) 0.64542(2) 1.00349(4) 0.02019(14) Uani d . 1
O O1 0.4131(3) 0.75377(14) 1.0155(2) 0.0233(6) Uani d . 1
O O2 0.4545(3) 0.58764(15) 1.1476(2) 0.0265(6) Uani d . 1
O O3 0.2663(3) 0.60820(15) 0.8771(2) 0.0257(6) Uani d . 1
O O4 0.5703(2) 0.64959(14) 0.7982(2) 0.0212(6) Uani d . 1
O O5 0.7879(3) 0.59277(15) 0.7956(2) 0.0253(6) Uani d . 1
N N1 0.2102(3) 0.66659(17) 1.1044(3) 0.0204(7) Uani d . 1
N N2 0.6731(3) 0.65629(19) 0.6172(3) 0.0246(7) Uani d . 1
H H2C 0.6004 0.6876 0.5891 0.029 Uiso calc R 1
C C1 0.3003(4) 0.7972(2) 1.0607(4) 0.0261(9) Uani d . 1
H H1A 0.2284 0.8117 0.9857 0.031 Uiso calc R 1
H H1B 0.3385 0.8474 1.1031 0.031 Uiso calc R 1
C C2 0.3769(4) 0.5907(2) 1.2545(3) 0.0258(9) Uani d . 1
H H2A 0.4133 0.6349 1.3136 0.031 Uiso calc R 1
H H2B 0.3892 0.5398 1.3040 0.031 Uiso calc R 1
C C3 0.1258(4) 0.5936(2) 0.9069(4) 0.0284(9) Uani d . 1
H H3A 0.1213 0.5398 0.9464 0.034 Uiso calc R 1
H H3B 0.0569 0.5952 0.8258 0.034 Uiso calc R 1
C C4 0.2300(4) 0.7480(2) 1.1571(4) 0.0250(9) Uani d . 1
H H4A 0.2911 0.7469 1.2428 0.030 Uiso calc R 1
H H4B 0.1365 0.7717 1.1691 0.030 Uiso calc R 1
C C5 0.2186(4) 0.6041(2) 1.2052(3) 0.0239(9) Uani d . 1
H H5A 0.1746 0.5539 1.1681 0.029 Uiso calc R 1
H H5B 0.1673 0.6213 1.2779 0.029 Uiso calc R 1
C C6 0.0872(4) 0.6568(2) 1.0012(3) 0.0233(8) Uani d . 1
H H6A 0.0657 0.7082 0.9549 0.028 Uiso calc R 1
H H6B 0.0016 0.6400 1.0401 0.028 Uiso calc R 1
C C7 0.5727(4) 0.6186(2) 0.9296(3) 0.0221(8) Uani d . 1
H H7A 0.6563 0.6410 0.9861 0.026 Uiso calc R 1
H H7B 0.5837 0.5596 0.9281 0.026 Uiso calc R 1
C C8 0.6877(4) 0.6301(2) 0.7406(4) 0.0227(8) Uani d . 1
C C9 0.7740(4) 0.6346(2) 0.5276(3) 0.0242(9) Uani d . 1
H H9A 0.8729 0.6370 0.5764 0.029 Uiso calc R 1
C C10 0.7638(4) 0.6949(2) 0.4172(4) 0.0286(9) Uani d . 1
H H10A 0.7927 0.7483 0.4533 0.034 Uiso calc R 1
H H10B 0.6632 0.6986 0.3758 0.034 Uiso calc R 1
C C11 0.8581(4) 0.6726(2) 0.3135(4) 0.0310(10) Uani d . 1
H H11A 0.8427 0.7116 0.2408 0.037 Uiso calc R 1
H H11B 0.9598 0.6753 0.3519 0.037 Uiso calc R 1
C C14 0.7470(4) 0.5497(2) 0.4762(4) 0.0293(9) Uani d . 1
H H14A 0.7657 0.5114 0.5497 0.035 Uiso calc R 1
H H14B 0.6453 0.5444 0.4386 0.035 Uiso calc R 1
C C13 0.8411(5) 0.5282(2) 0.3723(4) 0.0291(9) Uani d . 1
H H13B 0.9423 0.5265 0.4124 0.035 Uiso calc R 1
H H13C 0.8147 0.4743 0.3369 0.035 Uiso calc R 1
C C12 0.8242(4) 0.5890(2) 0.2612(4) 0.0274(9) Uani d . 1
H H12B 0.8893 0.5751 0.1972 0.033 Uiso calc R 1
H H12C 0.7249 0.5875 0.2159 0.033 Uiso calc R 1

loop_
_atom_site_aniso_label
_atom_site_aniso_U_11
_atom_site_aniso_U_22
_atom_site_aniso_U_33
_atom_site_aniso_U_12
_atom_site_aniso_U_13
_atom_site_aniso_U_23
Ge1 0.0206(2) 0.0217(2) 0.0191(2) -0.0003(2) 0.00584(15) -0.00016(17)
O1 0.0239(14) 0.0178(13) 0.0306(15) -0.0022(12) 0.0128(12) 0.0004(11)
O2 0.0251(15) 0.0312(15) 0.0249(14) 0.0062(13) 0.0088(12) 0.0062(11)
O3 0.0239(15) 0.0302(15) 0.0244(14) -0.0023(13) 0.0082(12) -0.0047(11)
O4 0.0179(13) 0.0283(14) 0.0187(12) 0.0021(12) 0.0072(10) 0.0022(11)
O5 0.0185(15) 0.0316(15) 0.0258(14) 0.0037(12) 0.0029(12) 0.0031(11)
N1 0.0184(16) 0.0223(17) 0.0197(16) -0.0023(14) -0.0007(13) -0.0010(12)
N2 0.0199(17) 0.034(2) 0.0208(16) 0.0041(15) 0.0071(13) -0.0002(13)
C1 0.028(2) 0.020(2) 0.032(2) -0.0002(18) 0.0083(18) -0.0019(16)
C2 0.026(2) 0.034(2) 0.0181(19) 0.0012(19) 0.0063(16) 0.0032(16)
C3 0.025(2) 0.033(2) 0.028(2) -0.0063(19) 0.0072(18) -0.0090(17)
C4 0.026(2) 0.023(2) 0.027(2) 0.0057(18) 0.0072(17) -0.0052(16)
C5 0.024(2) 0.030(2) 0.0180(19) -0.0005(18) 0.0055(16) 0.0054(16)
C6 0.018(2) 0.030(2) 0.0220(18) -0.0007(18) 0.0051(15) 0.0018(16)
C7 0.023(2) 0.023(2) 0.0209(19) 0.0010(17) 0.0062(16) 0.0006(15)
C8 0.023(2) 0.025(2) 0.0219(19) -0.0083(18) 0.0073(16) -0.0066(15)
C9 0.020(2) 0.034(2) 0.0200(19) 0.0034(18) 0.0064(15) -0.0003(16)
C10 0.035(2) 0.027(2) 0.027(2) 0.0044(19) 0.0154(18) -0.0015(17)
C11 0.029(2) 0.031(2) 0.036(2) 0.001(2) 0.0175(19) 0.0050(18)
C14 0.037(2) 0.031(2) 0.022(2) -0.003(2) 0.0122(18) 0.0006(16)
C13 0.041(3) 0.025(2) 0.023(2) -0.0021(19) 0.0083(18) -0.0043(16)
C12 0.025(2) 0.039(2) 0.019(2) -0.0009(19) 0.0065(17) 0.0018(16)

loop_
_atom_type_symbol
_atom_type_description
_atom_type_scat_dispersion_real
_atom_type_scat_dispersion_imag
_atom_type_scat_source
C C 0.0033 0.0016 'International Tables Vol C Tables 4.2.6.8 and 6.1.1.4'
H H 0.0000 0.0000 'International Tables Vol C Tables 4.2.6.8 and 6.1.1.4'
N N 0.0061 0.0033 'International Tables Vol C Tables 4.2.6.8 and 6.1.1.4'
O O 0.0106 0.0060 'International Tables Vol C Tables 4.2.6.8 and 6.1.1.4'
Ge Ge 0.1547 1.8001 'International Tables Vol C Tables 4.2.6.8 and 6.1.1.4'

loop_
_geom_angle_atom_site_label_1
_geom_angle_atom_site_label_2
_geom_angle_atom_site_label_3
_geom_angle
O3 Ge1 O2 121.20(12)
O3 Ge1 O1 115.75(11)
O2 Ge1 O1 117.84(12)
O3 Ge1 C7 100.09(14)
O2 Ge1 C7 91.80(13)
O1 Ge1 C7 101.19(14)
O3 Ge1 N1 82.80(11)
O2 Ge1 N1 81.96(11)
O1 Ge1 N1 82.36(11)
C7 Ge1 N1 173.73(13)
C1 O1 Ge1 118.5(2)
C2 O2 Ge1 120.4(2)
C3 O3 Ge1 118.7(2)
C8 O4 C7 114.3(3)
C4 N1 C5 113.8(3)
C4 N1 C6 114.8(3)
C5 N1 C6 113.4(3)
C4 N1 Ge1 104.7(2)
C5 N1 Ge1 104.6(2)
C6 N1 Ge1 104.2(2)
C8 N2 C9 122.1(3)
C8 N2 H2C 118.9
C9 N2 H2C 118.9
O1 C1 C4 110.8(3)
O1 C1 H1A 109.5
C4 C1 H1A 109.5
O1 C1 H1B 109.5
C4 C1 H1B 109.5
H1A C1 H1B 108.1
O2 C2 C5 109.5(3)
O2 C2 H2A 109.8
C5 C2 H2A 109.8
O2 C2 H2B 109.8
C5 C2 H2B 109.8
H2A C2 H2B 108.2
O3 C3 C6 109.4(3)
O3 C3 H3A 109.8
C6 C3 H3A 109.8
O3 C3 H3B 109.8
C6 C3 H3B 109.8
H3A C3 H3B 108.2
N1 C4 C1 107.7(3)
N1 C4 H4A 110.2
C1 C4 H4A 110.2
N1 C4 H4B 110.2
C1 C4 H4B 110.2
H4A C4 H4B 108.5
N1 C5 C2 107.3(3)
N1 C5 H5A 110.3
C2 C5 H5A 110.3
N1 C5 H5B 110.3
C2 C5 H5B 110.3
H5A C5 H5B 108.5
N1 C6 C3 108.0(3)
N1 C6 H6A 110.1
C3 C6 H6A 110.1
N1 C6 H6B 110.1
C3 C6 H6B 110.1
H6A C6 H6B 108.4
O4 C7 Ge1 112.1(2)
O4 C7 H7A 109.2
Ge1 C7 H7A 109.2
O4 C7 H7B 109.2
Ge1 C7 H7B 109.2
H7A C7 H7B 107.9
O5 C8 N2 126.2(4)
O5 C8 O4 123.1(3)
N2 C8 O4 110.6(3)
N2 C9 C10 109.4(3)
N2 C9 C14 111.0(3)
C10 C9 C14 111.4(3)
N2 C9 H9A 108.3
C10 C9 H9A 108.3
C14 C9 H9A 108.3
C9 C10 C11 112.5(3)
C9 C10 H10A 109.1
C11 C10 H10A 109.1
C9 C10 H10B 109.1
C11 C10 H10B 109.1
H10A C10 H10B 107.8
C12 C11 C10 111.1(3)
C12 C11 H11A 109.4
C10 C11 H11A 109.4
C12 C11 H11B 109.4
C10 C11 H11B 109.4
H11A C11 H11B 108.0
C13 C14 C9 112.2(3)
C13 C14 H14A 109.2
C9 C14 H14A 109.2
C13 C14 H14B 109.2
C9 C14 H14B 109.2
H14A C14 H14B 107.9
C12 C13 C14 111.2(3)
C12 C13 H13B 109.4
C14 C13 H13B 109.4
C12 C13 H13C 109.4
C14 C13 H13C 109.4
H13B C13 H13C 108.0
C11 C12 C13 110.4(3)
C11 C12 H12B 109.6
C13 C12 H12B 109.6
C11 C12 H12C 109.6
C13 C12 H12C 109.6
H12B C12 H12C 108.1

loop_
_geom_bond_atom_site_label_1
_geom_bond_atom_site_label_2
_geom_bond_distance
Ge1 O3 1.791(2)
Ge1 O2 1.794(2)
Ge1 O1 1.817(2)
Ge1 C7 1.957(4)
Ge1 N1 2.206(3)
O1 C1 1.418(4)
O2 C2 1.406(4)
O3 C3 1.422(4)
O4 C8 1.366(4)
O4 C7 1.451(4)
O5 C8 1.209(4)
N1 C4 1.467(4)
N1 C5 1.469(4)
N1 C6 1.476(4)
N2 C8 1.337(5)
N2 C9 1.460(4)
N2 H2C 0.8800
C1 C4 1.511(5)
C1 H1A 0.9900
C1 H1B 0.9900
C2 C5 1.529(5)
C2 H2A 0.9900
C2 H2B 0.9900
C3 C6 1.515(5)
C3 H3A 0.9900
C3 H3B 0.9900
C4 H4A 0.9900
C4 H4B 0.9900
C5 H5A 0.9900
C5 H5B 0.9900
C6 H6A 0.9900
C6 H6B 0.9900
C7 H7A 0.9900
C7 H7B 0.9900
C9 C10 1.515(5)
C9 C14 1.524(5)
C9 H9A 1.0000
C10 C11 1.528(5)
C10 H10A 0.9900
C10 H10B 0.9900
C11 C12 1.514(5)
C11 H11A 0.9900
C11 H11B 0.9900
C14 C13 1.526(5)
C14 H14A 0.9900
C14 H14B 0.9900
C13 C12 1.525(5)
C13 H13B 0.9900
C13 H13C 0.9900
C12 H12B 0.9900
C12 H12C 0.9900

loop_
_geom_hbond_atom_site_label_D
_geom_hbond_atom_site_label_H
_geom_hbond_atom_site_label_A
_geom_hbond_site_symmetry_A
_geom_hbond_distance_DH
_geom_hbond_distance_HA
_geom_hbond_distance_DA
_geom_hbond_angle_DHA
_geom_hbond_publ_flag
N2 H2C O1 4_575 0.88 2.077 2.951(4) 172 no

loop_
_geom_torsion_atom_site_label_1
_geom_torsion_atom_site_label_2
_geom_torsion_atom_site_label_3
_geom_torsion_atom_site_label_4
_geom_torsion
O3 Ge1 O1 C1 70.1(3)
O2 Ge1 O1 C1 -84.8(3)
C7 Ge1 O1 C1 177.2(2)
N1 Ge1 O1 C1 -8.1(2)
O3 Ge1 O2 C2 -85.2(3)
O1 Ge1 O2 C2 68.2(3)
C7 Ge1 O2 C2 171.9(3)
N1 Ge1 O2 C2 -8.7(3)
O2 Ge1 O3 C3 63.0(3)
O1 Ge1 O3 C3 -90.9(3)
C7 Ge1 O3 C3 161.4(3)
N1 Ge1 O3 C3 -13.0(3)
O3 Ge1 N1 C4 -133.9(2)
O2 Ge1 N1 C4 103.1(2)
O1 Ge1 N1 C4 -16.6(2)
O3 Ge1 N1 C5 106.2(2)
O2 Ge1 N1 C5 -16.8(2)
O1 Ge1 N1 C5 -136.5(2)
O3 Ge1 N1 C6 -13.0(2)
O2 Ge1 N1 C6 -136.0(2)
O1 Ge1 N1 C6 104.3(2)
Ge1 O1 C1 C4 31.3(4)
Ge1 O2 C2 C5 32.0(4)
Ge1 O3 C3 C6 36.4(4)
C5 N1 C4 C1 148.6(3)
C6 N1 C4 C1 -78.6(4)
Ge1 N1 C4 C1 35.0(3)
O1 C1 C4 N1 -44.0(4)
C4 N1 C5 C2 -78.3(4)
C6 N1 C5 C2 148.2(3)
Ge1 N1 C5 C2 35.3(3)
O2 C2 C5 N1 -44.1(4)
C4 N1 C6 C3 147.2(3)
C5 N1 C6 C3 -79.8(4)
Ge1 N1 C6 C3 33.3(3)
O3 C3 C6 N1 -45.3(4)
C8 O4 C7 Ge1 -177.9(2)
O3 Ge1 C7 O4 53.2(3)
O2 Ge1 C7 O4 175.3(2)
O1 Ge1 C7 O4 -65.8(3)
C9 N2 C8 O5 6.7(6)
C9 N2 C8 O4 -171.8(3)
C7 O4 C8 O5 -2.6(5)
C7 O4 C8 N2 175.9(3)
C8 N2 C9 C10 -159.1(3)
C8 N2 C9 C14 77.5(4)
N2 C9 C10 C11 -175.5(3)
C14 C9 C10 C11 -52.4(5)
C9 C10 C11 C12 55.2(5)
N2 C9 C14 C13 174.4(3)
C10 C9 C14 C13 52.2(4)
C9 C14 C13 C12 -54.7(4)
C10 C11 C12 C13 -56.8(5)
C14 C13 C12 C11 56.8(4)
